data_2209824
loop_
_publ_author_name
'Ahmed, Selmi'
'Samah, Akriche'
'Mohamed, Rzaigui'

_publ_section_title
;
 Bis(2,3-dimethylanilinium)
 diaquabis[dihydrogendiphosphato(2{-})]cobaltate(II)
;
_journal_coeditor_code DN2055
_journal_issue 8
_journal_name_full 'Acta Crystallographica Section E'
_journal_page_first m1796
_journal_page_last m1798
_journal_paper_doi 10.1107/S1600536806025761
_journal_volume 62
_journal_year 2006
_chemical_formula_iupac '2C8 H12 N +, Co H8 O16 P4 2-'
_chemical_formula_moiety '2C8 H12 N +, Co H8 O16 P4 2-'
_chemical_formula_sum 'C16 H32 Co N2 O16 P4'
_chemical_formula_weight 691.25
_chemical_name_systematic
;
Bis(2,3-dimethylanilinium) diaquabis[dihydrogendiphosphato(2-)]cobalt(II)
;
_space_group_IT_number 2
_symmetry_cell_setting triclinic
_symmetry_space_group_name_Hall '-P 1'
_symmetry_space_group_name_H-M 'P -1'
_atom_sites_solution_hydrogens geom
_atom_sites_solution_primary direct
_atom_sites_solution_secondary difmap
_audit_creation_method SHELXL-97
_cell_angle_alpha 90.14(6)
_cell_angle_beta 102.73(4)
_cell_angle_gamma 104.27(5)
_cell_formula_units_Z 1
_cell_length_a 7.420(4)
_cell_length_b 7.502(5)
_cell_length_c 13.265(4)
_cell_measurement_reflns_used 25
_cell_measurement_temperature 296
_cell_measurement_theta_max 10
_cell_measurement_theta_min 8
_cell_volume 696.8(7)
_computing_cell_refinement 'CAD-4 EXPRESS'
_computing_data_collection 'CAD-4 EXPRESS (Enraf--Nonius, 1994)'
_computing_data_reduction 'XCAD4 (Harms & Wocadlo, 1995)'
_computing_molecular_graphics 'ORTEP-3 for Windows (Farrugia, 1997)'
_computing_publication_material 'WinGX (Farrugia, 1999)'
_computing_structure_refinement 'SHELXL97 (Sheldrick, 1997)'
_computing_structure_solution 'SHELXS97 (Sheldrick, 1997)'
_diffrn_ambient_temperature 296
_diffrn_measured_fraction_theta_full 1.000
_diffrn_measured_fraction_theta_max 1.000
_diffrn_measurement_device_type 'Enraf--Nonius CAD-4'
_diffrn_measurement_method 'Non-profiled \w'
_diffrn_radiation_monochromator graphite
_diffrn_radiation_source 'fine-focus sealed tube'
_diffrn_radiation_type AgK\a
_diffrn_radiation_wavelength 0.56080
_diffrn_reflns_av_R_equivalents 0.0081
_diffrn_reflns_av_sigmaI/netI 0.0151
_diffrn_reflns_limit_h_max 10
_diffrn_reflns_limit_h_min -11
_diffrn_reflns_limit_k_max 11
_diffrn_reflns_limit_k_min -11
_diffrn_reflns_limit_l_max 19
_diffrn_reflns_limit_l_min 0
_diffrn_reflns_number 5154
_diffrn_reflns_theta_full 24.96
_diffrn_reflns_theta_max 24.97
_diffrn_reflns_theta_min 2.21
_diffrn_standards_decay_% 0.03
_diffrn_standards_interval_count 120
_diffrn_standards_number 2
_exptl_absorpt_coefficient_mu 0.480
_exptl_absorpt_correction_T_max 0.9314
_exptl_absorpt_correction_T_min 0.8975
_exptl_absorpt_correction_type none
_exptl_crystal_colour pink
_exptl_crystal_density_diffrn 1.648
_exptl_crystal_density_method 'not measured'
_exptl_crystal_description prism
_exptl_crystal_F_000 357
_exptl_crystal_size_max 0.19
_exptl_crystal_size_mid 0.15
_exptl_crystal_size_min 0.12
_refine_diff_density_max 0.452
_refine_diff_density_min -0.272
_refine_ls_extinction_method none
_refine_ls_goodness_of_fit_ref 1.053
_refine_ls_hydrogen_treatment mixed
_refine_ls_matrix_type full
_refine_ls_number_parameters 189
_refine_ls_number_reflns 4968
_refine_ls_number_restraints 3
_refine_ls_restrained_S_all 1.054
_refine_ls_R_factor_all 0.0339
_refine_ls_R_factor_gt 0.0267
_refine_ls_shift/su_max 0.001
_refine_ls_shift/su_mean 0.000
_refine_ls_structure_factor_coef Fsqd
_refine_ls_weighting_details 'calc w=1/[\s^2^(Fo^2^)+(0.0422P)^2^+0.1924P] where P=(Fo^2^+2Fc^2^)/3'
_refine_ls_weighting_scheme calc
_refine_ls_wR_factor_gt 0.0730
_refine_ls_wR_factor_ref 0.0759
_reflns_number_gt 4360
_reflns_number_total 4968
_reflns_threshold_expression I>2\s(I)
_cod_data_source_file dn2055.cif
_cod_data_source_block I
_cod_database_code 2209824
_cod_database_fobs_code 2209824

loop_
_symmetry_equiv_pos_as_xyz
'x, y, z'
'-x, -y, -z'

loop_
_atom_site_type_symbol
_atom_site_label
_atom_site_fract_x
_atom_site_fract_y
_atom_site_fract_z
_atom_site_U_iso_or_equiv
_atom_site_adp_type
_atom_site_calc_flag
_atom_site_refinement_flags
_atom_site_occupancy
Co Co1 0.5000 0.5000 0.5000 0.01841(5) Uani d S 1
P P1 0.71130(4) 0.25756(4) 0.38369(2) 0.01997(6) Uani d . 1
P P2 0.80307(4) 0.26539(4) 0.60886(2) 0.01981(6) Uani d . 1
N N1 0.34015(16) 0.25550(15) 0.72360(8) 0.02616(19) Uani d . 1
H H1A 0.3992 0.3451 0.6895 0.039 Uiso calc R 1
H H1B 0.2198 0.2611 0.7176 0.039 Uiso calc R 1
H H1C 0.3415 0.1468 0.6972 0.039 Uiso calc R 1
O O1 0.85612(14) 0.30641(13) 0.31356(8) 0.03062(19) Uani d . 1
H H1 0.9105 0.4164 0.3227 0.046 Uiso calc R 1
O O2 0.59716(13) 0.39590(12) 0.38331(7) 0.02485(16) Uani d . 1
O O3 0.60207(14) 0.06129(12) 0.35823(9) 0.0316(2) Uani d . 1
O O4 0.85272(12) 0.27167(14) 0.49651(7) 0.02775(18) Uani d . 1
O O5 0.73908(14) 0.05674(12) 0.62658(9) 0.0328(2) Uani d . 1
H H51 0.6275 0.0304 0.6315 0.049 Uiso calc R 1
O O6 0.64505(12) 0.35655(12) 0.60623(7) 0.02449(16) Uani d . 1
O O7 0.98964(12) 0.34924(13) 0.68190(7) 0.02851(18) Uani d . 1
O O8 0.25487(13) 0.26937(13) 0.48436(9) 0.0321(2) Uani d D 1
H H81 0.1442(17) 0.286(3) 0.4712(16) 0.048 Uiso d D 1
H H82 0.254(3) 0.174(2) 0.4498(15) 0.048 Uiso d D 1
C C1 0.43859(18) 0.27762(18) 0.83304(10) 0.0273(2) Uani d . 1
C C2 0.3460(2) 0.1880(2) 0.90581(11) 0.0319(3) Uani d . 1
C C3 0.4452(3) 0.2135(2) 1.01001(12) 0.0415(3) Uani d . 1
C C4 0.6298(3) 0.3253(3) 1.03492(14) 0.0519(4) Uani d . 1
H H4 0.6963 0.3420 1.1038 0.062 Uiso calc R 1
C C5 0.7175(3) 0.4120(3) 0.96093(16) 0.0532(5) Uani d . 1
H H5 0.8415 0.4863 0.9802 0.064 Uiso calc R 1
C C6 0.6221(2) 0.3891(2) 0.85808(13) 0.0399(3) Uani d . 1
H H6 0.6798 0.4472 0.8072 0.048 Uiso calc R 1
C C7 0.1465(3) 0.0686(3) 0.87421(14) 0.0476(4) Uani d . 1
H H7A 0.0575 0.1435 0.8696 0.071 Uiso calc R 1
H H7B 0.1253 -0.0209 0.9247 0.071 Uiso calc R 1
H H7C 0.1289 0.0066 0.8080 0.071 Uiso calc R 1
C C8 0.3536(4) 0.1271(3) 1.09442(14) 0.0609(5) Uani d . 1
H H8A 0.4473 0.1468 1.1588 0.091 Uiso calc R 1
H H8B 0.3027 -0.0028 1.0778 0.091 Uiso calc R 1
H H8C 0.2522 0.1820 1.1006 0.091 Uiso calc R 1

loop_
_atom_site_aniso_label
_atom_site_aniso_U_11
_atom_site_aniso_U_22
_atom_site_aniso_U_33
_atom_site_aniso_U_12
_atom_site_aniso_U_13
_atom_site_aniso_U_23
Co1 0.01761(9) 0.01647(9) 0.02390(10) 0.00761(7) 0.00672(7) 0.00373(7)
P1 0.01793(12) 0.01585(12) 0.02738(14) 0.00415(9) 0.00790(10) -0.00022(9)
P2 0.01544(11) 0.01650(12) 0.02777(14) 0.00539(9) 0.00396(10) 0.00373(10)
N1 0.0291(5) 0.0262(5) 0.0256(5) 0.0093(4) 0.0087(4) 0.0041(4)
O1 0.0317(5) 0.0249(4) 0.0392(5) 0.0037(3) 0.0204(4) -0.0011(4)
O2 0.0278(4) 0.0241(4) 0.0274(4) 0.0134(3) 0.0087(3) 0.0029(3)
O3 0.0271(4) 0.0180(4) 0.0495(6) 0.0009(3) 0.0135(4) -0.0034(4)
O4 0.0201(4) 0.0362(5) 0.0296(4) 0.0115(3) 0.0063(3) 0.0019(3)
O5 0.0254(4) 0.0178(4) 0.0573(6) 0.0063(3) 0.0131(4) 0.0081(4)
O6 0.0245(4) 0.0264(4) 0.0280(4) 0.0142(3) 0.0088(3) 0.0073(3)
O7 0.0211(4) 0.0257(4) 0.0340(5) 0.0034(3) -0.0005(3) 0.0050(3)
O8 0.0205(4) 0.0224(4) 0.0530(6) 0.0048(3) 0.0086(4) -0.0024(4)
C1 0.0285(5) 0.0289(6) 0.0270(5) 0.0125(4) 0.0058(4) 0.0025(4)
C2 0.0353(6) 0.0357(6) 0.0291(6) 0.0157(5) 0.0088(5) 0.0075(5)
C3 0.0521(9) 0.0485(9) 0.0296(6) 0.0260(7) 0.0062(6) 0.0062(6)
C4 0.0524(10) 0.0653(12) 0.0360(8) 0.0266(9) -0.0073(7) -0.0043(8)
C5 0.0325(8) 0.0643(12) 0.0547(10) 0.0109(8) -0.0054(7) -0.0117(9)
C6 0.0307(7) 0.0436(8) 0.0442(8) 0.0073(6) 0.0084(6) -0.0015(6)
C7 0.0415(8) 0.0533(10) 0.0460(9) 0.0054(7) 0.0127(7) 0.0188(7)
C8 0.0862(16) 0.0726(14) 0.0347(8) 0.0339(12) 0.0206(9) 0.0188(8)

loop_
_atom_type_symbol
_atom_type_description
_atom_type_scat_dispersion_real
_atom_type_scat_dispersion_imag
_atom_type_scat_source
C C 0.0015 0.0009 'International Tables Vol C Tables 4.2.6.8 and 6.1.1.4'
H H 0.0000 0.0000 'International Tables Vol C Tables 4.2.6.8 and 6.1.1.4'
Co Co 0.3050 0.6296 'International Tables Vol C Tables 4.2.6.8 and 6.1.1.4'
N N 0.0030 0.0019 'International Tables Vol C Tables 4.2.6.8 and 6.1.1.4'
O O 0.0056 0.0036 'International Tables Vol C Tables 4.2.6.8 and 6.1.1.4'
P P 0.0667 0.0580 'International Tables Vol C Tables 4.2.6.8 and 6.1.1.4'

loop_
_geom_angle_atom_site_label_1
_geom_angle_atom_site_label_2
_geom_angle_atom_site_label_3
_geom_angle_site_symmetry_1
_geom_angle_site_symmetry_3
_geom_angle
O6 Co1 O6 2_666 . 180.0
O6 Co1 O2 2_666 2_666 90.33(5)
O6 Co1 O2 . 2_666 89.67(5)
O6 Co1 O2 2_666 . 89.67(5)
O6 Co1 O2 . . 90.33(5)
O2 Co1 O2 2_666 . 180.00(3)
O6 Co1 O8 2_666 2_666 87.30(7)
O6 Co1 O8 . 2_666 92.70(7)
O2 Co1 O8 2_666 2_666 93.55(7)
O2 Co1 O8 . 2_666 86.45(7)
O6 Co1 O8 2_666 . 92.70(7)
O6 Co1 O8 . . 87.30(7)
O2 Co1 O8 2_666 . 86.45(7)
O2 Co1 O8 . . 93.55(7)
O8 Co1 O8 2_666 . 180.0
O2 P1 O3 . . 116.78(7)
O2 P1 O1 . . 112.73(7)
O3 P1 O1 . . 108.19(7)
O2 P1 O4 . . 108.30(7)
O3 P1 O4 . . 108.36(9)
O1 P1 O4 . . 101.27(7)
O6 P2 O7 . . 117.27(7)
O6 P2 O5 . . 111.20(7)
O7 P2 O5 . . 109.48(8)
O6 P2 O4 . . 108.87(6)
O7 P2 O4 . . 104.44(7)
O5 P2 O4 . . 104.63(8)
C1 N1 H1A . . 109.5
C1 N1 H1B . . 109.5
H1A N1 H1B . . 109.5
C1 N1 H1C . . 109.5
H1A N1 H1C . . 109.5
H1B N1 H1C . . 109.5
P1 O1 H1 . . 109.5
P1 O2 Co1 . . 131.44(6)
P2 O4 P1 . . 129.06(6)
P2 O5 H51 . . 109.5
P2 O6 Co1 . . 135.18(6)
Co1 O8 H81 . . 120.4(14)
Co1 O8 H82 . . 117.4(14)
H81 O8 H82 . . 108.7(17)
C6 C1 C2 . . 123.32(14)
C6 C1 N1 . . 117.03(13)
C2 C1 N1 . . 119.65(13)
C1 C2 C3 . . 117.84(15)
C1 C2 C7 . . 121.04(14)
C3 C2 C7 . . 121.13(15)
C4 C3 C2 . . 118.72(16)
C4 C3 C8 . . 119.82(17)
C2 C3 C8 . . 121.44(18)
C5 C4 C3 . . 122.00(16)
C5 C4 H4 . . 119.0
C3 C4 H4 . . 119.0
C4 C5 C6 . . 120.13(18)
C4 C5 H5 . . 119.9
C6 C5 H5 . . 119.9
C1 C6 C5 . . 117.98(17)
C1 C6 H6 . . 121.0
C5 C6 H6 . . 121.0
C2 C7 H7A . . 109.5
C2 C7 H7B . . 109.5
H7A C7 H7B . . 109.5
C2 C7 H7C . . 109.5
H7A C7 H7C . . 109.5
H7B C7 H7C . . 109.5
C3 C8 H8A . . 109.5
C3 C8 H8B . . 109.5
H8A C8 H8B . . 109.5
C3 C8 H8C . . 109.5
H8A C8 H8C . . 109.5
H8B C8 H8C . . 109.5

loop_
_geom_bond_atom_site_label_1
_geom_bond_atom_site_label_2
_geom_bond_site_symmetry_2
_geom_bond_distance
Co1 O6 2_666 2.0524(15)
Co1 O6 . 2.0524(14)
Co1 O2 2_666 2.0710(12)
Co1 O2 . 2.0710(12)
Co1 O8 2_666 2.1506(18)
Co1 O8 . 2.1506(18)
P1 O2 . 1.4919(12)
P1 O3 . 1.4925(15)
P1 O1 . 1.5500(12)
P1 O4 . 1.6139(13)
P2 O6 . 1.4903(11)
P2 O7 . 1.4925(14)
P2 O5 . 1.5542(14)
P2 O4 . 1.6102(11)
N1 C1 . 1.4631(18)
N1 H1A . 0.8900
N1 H1B . 0.8900
N1 H1C . 0.8900
O1 H1 . 0.8200
O5 H51 . 0.8200
O8 H81 . 0.840(9)
O8 H82 . 0.847(9)
C1 C6 . 1.379(2)
C1 C2 . 1.387(2)
C2 C3 . 1.403(2)
C2 C7 . 1.497(3)
C3 C4 . 1.386(3)
C3 C8 . 1.503(3)
C4 C5 . 1.373(3)
C4 H4 . 0.9300
C5 C6 . 1.380(3)
C5 H5 . 0.9300
C6 H6 . 0.9300
C7 H7A . 0.9600
C7 H7B . 0.9600
C7 H7C . 0.9600
C8 H8A . 0.9600
C8 H8B . 0.9600
C8 H8C . 0.9600

loop_
_geom_hbond_atom_site_label_D
_geom_hbond_atom_site_label_H
_geom_hbond_atom_site_label_A
_geom_hbond_site_symmetry_A
_geom_hbond_distance_DH
_geom_hbond_distance_HA
_geom_hbond_distance_DA
_geom_hbond_angle_DHA
N1 H1A O2 2_666 0.89 2.17 2.962(2) 148.2
N1 H1A O6 . 0.89 2.32 2.971(2) 130.4
N1 H1B O7 1_455 0.89 1.94 2.799(2) 160.5
N1 H1C O3 2_656 0.89 1.90 2.776(2) 168.2
O5 H51 O3 2_656 0.82 1.71 2.521(2) 170.5
O8 H82 O5 2_656 0.847(9) 2.021(9) 2.867(2) 177(2)
O8 H81 O4 1_455 0.840(9) 2.238(12) 3.028(2) 157(2)
O1 H1 O7 2_766 0.82 1.74 2.549(2) 169.6
